data_7158814
loop_
_publ_author_name
'Yu, Xianglin'
'Tang, Zhiliang'
'He, Kun'
'Li, Weina'
'Lin, Jun'
'Jin, Yi'

_publ_section_title
;
 Catalyst-free highly regioselective hydrated ring-opening and formylation
 of quinazolinones
;
_journal_name_full 'Organic &amp; Biomolecular Chemistry'
_journal_paper_doi 10.1039/D2OB01234K
_journal_year 2022
_chemical_formula_sum 'C20 H15 Cl N2 O2'
_chemical_formula_weight 350.79
_space_group_crystal_system monoclinic
_space_group_IT_number 14
_space_group_name_Hall '-P 2ybc'
_space_group_name_H-M_alt 'P 1 21/c 1'
_atom_sites_solution_hydrogens geom
_audit_creation_method SHELXL-2016/6
_audit_update_record
;
2022-05-12 deposited with the CCDC.	2022-08-02 downloaded from the CCDC.
;
_cell_angle_alpha 90
_cell_angle_beta 91.399(2)
_cell_angle_gamma 90
_cell_formula_units_Z 4
_cell_length_a 7.4409(10)
_cell_length_b 12.1832(16)
_cell_length_c 19.152(3)
_cell_measurement_reflns_used 4149
_cell_measurement_temperature 296(2)
_cell_measurement_theta_max 27.49
_cell_measurement_theta_min 2.71
_cell_volume 1735.7(4)
_computing_structure_refinement 'SHELXL-2016/6 (Sheldrick, 2016)'
_computing_structure_solution 'SHELXT 2014/5 (Sheldrick, 2014)'
_diffrn_ambient_temperature 296(2)
_diffrn_measured_fraction_theta_full 0.999
_diffrn_measured_fraction_theta_max 0.990
_diffrn_measurement_device_type 'Bruker APEX-II CCD'
_diffrn_measurement_method '\f and \w scans'
_diffrn_radiation_type MoK\a
_diffrn_radiation_wavelength 0.71073
_diffrn_reflns_av_R_equivalents 0.0197
_diffrn_reflns_av_unetI/netI 0.0268
_diffrn_reflns_Laue_measured_fraction_full 0.999
_diffrn_reflns_Laue_measured_fraction_max 0.990
_diffrn_reflns_limit_h_max 9
_diffrn_reflns_limit_h_min -9
_diffrn_reflns_limit_k_max 7
_diffrn_reflns_limit_k_min -15
_diffrn_reflns_limit_l_max 24
_diffrn_reflns_limit_l_min -24
_diffrn_reflns_number 10535
_diffrn_reflns_point_group_measured_fraction_full 0.999
_diffrn_reflns_point_group_measured_fraction_max 0.990
_diffrn_reflns_theta_full 25.242
_diffrn_reflns_theta_max 27.659
_diffrn_reflns_theta_min 1.981
_exptl_absorpt_coefficient_mu 0.235
_exptl_crystal_colour white
_exptl_crystal_density_diffrn 1.342
_exptl_crystal_description block
_exptl_crystal_F_000 728
_exptl_crystal_size_max 0.190
_exptl_crystal_size_mid 0.160
_exptl_crystal_size_min 0.120
_refine_diff_density_max 0.211
_refine_diff_density_min -0.241
_refine_diff_density_rms 0.036
_refine_ls_extinction_method none
_refine_ls_goodness_of_fit_ref 1.004
_refine_ls_hydrogen_treatment constr
_refine_ls_matrix_type full
_refine_ls_number_parameters 226
_refine_ls_number_reflns 4011
_refine_ls_number_restraints 0
_refine_ls_restrained_S_all 1.004
_refine_ls_R_factor_all 0.0507
_refine_ls_R_factor_gt 0.0379
_refine_ls_shift/su_max 0.001
_refine_ls_shift/su_mean 0.000
_refine_ls_structure_factor_coef Fsqd
_refine_ls_weighting_details 'w=1/[\s^2^(Fo^2^)+(0.1000P)^2^] where P=(Fo^2^+2Fc^2^)/3'
_refine_ls_weighting_scheme calc
_refine_ls_wR_factor_gt 0.1274
_refine_ls_wR_factor_ref 0.1404
_reflns_Friedel_coverage 0.000
_reflns_number_gt 3158
_reflns_number_total 4011
_reflns_threshold_expression 'I > 2\s(I)'
_cod_data_source_file d2ob01234k2.cif
_cod_data_source_block yxl061712_0m
_cod_original_sg_symbol_H-M 'P 21/c'
_cod_database_code 7158814
_shelx_shelxl_version_number 2016/6
_shelx_space_group_comment
;
The symmetry employed for this shelxl refinement is uniquely defined
by the following loop, which should always be used as a source of
symmetry information in preference to the above space-group names.
They are only intended as comments.
;
_shelx_estimated_absorpt_t_min 0.957
_shelx_estimated_absorpt_t_max 0.972

loop_
_space_group_symop_operation_xyz
'x, y, z'
'-x, y+1/2, -z+1/2'
'-x, -y, -z'
'x, -y-1/2, z-1/2'

loop_
_atom_site_label
_atom_site_type_symbol
_atom_site_fract_x
_atom_site_fract_y
_atom_site_fract_z
_atom_site_U_iso_or_equiv
_atom_site_adp_type
_atom_site_occupancy
_atom_site_site_symmetry_order
_atom_site_calc_flag
_atom_site_refinement_flags_posn
_atom_site_refinement_flags_adp
_atom_site_refinement_flags_occupancy
_atom_site_disorder_assembly
_atom_site_disorder_group
Cl1 Cl 0.34283(7) 0.05536(3) 0.39048(2) 0.06166(18) Uani 1 1 d . . . . .
O1 O 0.58944(17) 0.39866(11) 0.61707(6) 0.0647(4) Uani 1 1 d . . . . .
O2 O 0.15026(18) 0.46221(9) 0.61168(6) 0.0612(4) Uani 1 1 d . . . . .
N1 N 0.37041(16) 0.26750(9) 0.62084(5) 0.0376(3) Uani 1 1 d . . . . .
N2 N 0.27385(16) 0.56371(9) 0.52574(6) 0.0410(3) Uani 1 1 d . . . . .
H2 H 0.331354 0.559511 0.487423 0.049 Uiso 1 1 calc R U . . .
C1 C 0.0648(4) 0.06602(16) 0.75040(10) 0.0747(7) Uani 1 1 d . . . . .
H1 H -0.003451 0.021628 0.779043 0.090 Uiso 1 1 calc R U . . .
C2 C 0.2483(4) 0.06004(14) 0.75359(9) 0.0698(6) Uani 1 1 d . . . . .
H2A H 0.304646 0.012093 0.784936 0.084 Uiso 1 1 calc R U . . .
C3 C 0.3516(2) 0.12515(13) 0.71027(8) 0.0522(4) Uani 1 1 d . . . . .
H3 H 0.476354 0.119856 0.711811 0.063 Uiso 1 1 calc R U . . .
C4 C 0.26652(19) 0.19768(11) 0.66501(6) 0.0377(3) Uani 1 1 d . . . . .
C5 C 0.32755(17) 0.27065(11) 0.54712(6) 0.0329(3) Uani 1 1 d . . . . .
C6 C 0.26527(17) 0.36657(10) 0.51428(7) 0.0340(3) Uani 1 1 d . . . . .
C7 C 0.22507(19) 0.46821(11) 0.55592(7) 0.0392(3) Uani 1 1 d . . . . .
C8 C 0.23806(18) 0.67058(11) 0.55205(7) 0.0383(3) Uani 1 1 d . . . . .
C9 C 0.1953(2) 0.75246(12) 0.50415(8) 0.0473(4) Uani 1 1 d . . . . .
H9 H 0.190299 0.736512 0.456659 0.057 Uiso 1 1 calc R U . . .
C10 C 0.1601(2) 0.85806(13) 0.52704(10) 0.0572(4) Uani 1 1 d . . . . .
H10 H 0.131917 0.912800 0.494746 0.069 Uiso 1 1 calc R U . . .
C11 C 0.1666(2) 0.88234(14) 0.59688(11) 0.0622(5) Uani 1 1 d . . . . .
H11 H 0.142056 0.953150 0.612090 0.075 Uiso 1 1 calc R U . . .
C12 C 0.4942(2) 0.33582(14) 0.64902(7) 0.0490(4) Uani 1 1 d . . . . .
H12 H 0.508369 0.335026 0.697393 0.059 Uiso 1 1 calc R U . . .
C13 C 0.22976(18) 0.36356(12) 0.44254(7) 0.0386(3) Uani 1 1 d . . . . .
H13 H 0.190266 0.426903 0.419826 0.046 Uiso 1 1 calc R U . . .
C14 C 0.25200(19) 0.26846(12) 0.40444(7) 0.0409(3) Uani 1 1 d . . . . .
H14 H 0.226060 0.267305 0.356700 0.049 Uiso 1 1 calc R U . . .
C15 C 0.31329(18) 0.17519(11) 0.43827(7) 0.0379(3) Uani 1 1 d . . . . .
C16 C 0.35207(18) 0.17475(11) 0.50923(7) 0.0373(3) Uani 1 1 d . . . . .
H16 H 0.393862 0.111343 0.531245 0.045 Uiso 1 1 calc R U . . .
C17 C 0.2095(3) 0.80134(15) 0.64430(10) 0.0642(5) Uani 1 1 d . . . . .
H17 H 0.213963 0.817857 0.691723 0.077 Uiso 1 1 calc R U . . .
C18 C 0.2466(2) 0.69498(13) 0.62249(9) 0.0517(4) Uani 1 1 d . . . . .
H18 H 0.276687 0.640889 0.654980 0.062 Uiso 1 1 calc R U . . .
C19 C 0.0825(2) 0.20438(15) 0.66252(9) 0.0540(4) Uani 1 1 d . . . . .
H19 H 0.025403 0.253796 0.632340 0.065 Uiso 1 1 calc R U . . .
C20 C -0.0181(3) 0.13759(18) 0.70491(11) 0.0697(5) Uani 1 1 d . . . . .
H20 H -0.142910 0.141310 0.702497 0.084 Uiso 1 1 calc R U . . .

loop_
_atom_site_aniso_label
_atom_site_aniso_U_11
_atom_site_aniso_U_22
_atom_site_aniso_U_33
_atom_site_aniso_U_23
_atom_site_aniso_U_13
_atom_site_aniso_U_12
Cl1 0.0870(4) 0.0456(3) 0.0524(3) -0.01897(17) 0.0030(2) 0.00056(19)
O1 0.0759(8) 0.0776(9) 0.0407(6) -0.0089(6) 0.0051(5) -0.0406(7)
O2 0.0942(9) 0.0382(6) 0.0530(7) 0.0001(5) 0.0395(6) 0.0012(5)
N1 0.0474(6) 0.0366(6) 0.0286(5) 0.0018(4) -0.0006(5) -0.0073(5)
N2 0.0523(7) 0.0330(6) 0.0380(6) 0.0002(5) 0.0108(5) -0.0011(5)
C1 0.126(2) 0.0528(11) 0.0465(10) -0.0025(8) 0.0324(11) -0.0282(12)
C2 0.136(2) 0.0386(9) 0.0354(8) 0.0092(6) 0.0091(10) 0.0080(10)
C3 0.0769(11) 0.0430(8) 0.0365(7) 0.0036(6) -0.0021(7) 0.0124(7)
C4 0.0543(8) 0.0321(7) 0.0268(6) 0.0016(5) 0.0024(5) -0.0039(6)
C5 0.0367(7) 0.0332(6) 0.0290(6) 0.0005(5) 0.0025(5) -0.0049(5)
C6 0.0364(7) 0.0318(7) 0.0341(6) 0.0001(5) 0.0067(5) -0.0033(5)
C7 0.0470(8) 0.0336(7) 0.0374(7) 0.0001(5) 0.0094(6) 0.0001(6)
C8 0.0379(7) 0.0312(7) 0.0458(7) -0.0009(6) 0.0036(6) -0.0032(5)
C9 0.0506(8) 0.0421(8) 0.0495(8) 0.0052(7) 0.0048(6) 0.0009(6)
C10 0.0583(9) 0.0370(8) 0.0766(12) 0.0104(8) 0.0060(8) 0.0046(7)
C11 0.0683(11) 0.0346(8) 0.0844(13) -0.0099(8) 0.0120(9) -0.0022(7)
C12 0.0587(9) 0.0554(9) 0.0328(7) -0.0064(7) -0.0001(6) -0.0149(7)
C13 0.0450(7) 0.0374(7) 0.0333(7) 0.0061(5) 0.0017(5) -0.0006(6)
C14 0.0483(8) 0.0453(8) 0.0291(6) -0.0005(6) 0.0013(6) -0.0064(6)
C15 0.0430(7) 0.0347(7) 0.0362(7) -0.0079(5) 0.0047(5) -0.0050(6)
C16 0.0424(7) 0.0315(7) 0.0380(7) 0.0017(5) 0.0005(5) -0.0012(5)
C17 0.0845(12) 0.0514(10) 0.0566(10) -0.0173(8) 0.0015(9) -0.0083(9)
C18 0.0677(10) 0.0407(8) 0.0465(8) -0.0013(7) -0.0017(7) -0.0024(7)
C19 0.0557(9) 0.0591(10) 0.0473(8) 0.0114(7) 0.0019(7) -0.0094(8)
C20 0.0708(11) 0.0763(13) 0.0628(11) -0.0015(10) 0.0201(9) -0.0244(10)

loop_
_atom_type_symbol
_atom_type_description
_atom_type_scat_dispersion_real
_atom_type_scat_dispersion_imag
_atom_type_scat_source
C C 0.0033 0.0016 'International Tables Vol C Tables 4.2.6.8 and 6.1.1.4'
H H 0.0000 0.0000 'International Tables Vol C Tables 4.2.6.8 and 6.1.1.4'
N N 0.0061 0.0033 'International Tables Vol C Tables 4.2.6.8 and 6.1.1.4'
O O 0.0106 0.0060 'International Tables Vol C Tables 4.2.6.8 and 6.1.1.4'
Cl Cl 0.1484 0.1585 'International Tables Vol C Tables 4.2.6.8 and 6.1.1.4'

loop_
_geom_angle_atom_site_label_1
_geom_angle_atom_site_label_2
_geom_angle_atom_site_label_3
_geom_angle
_geom_angle_site_symmetry_1
_geom_angle_site_symmetry_3
_geom_angle_publ_flag
C12 N1 C4 120.19(11) . . ?
C12 N1 C5 120.66(11) . . ?
C4 N1 C5 118.88(10) . . ?
C7 N2 C8 125.52(12) . . ?
C7 N2 H2 117.2 . . ?
C8 N2 H2 117.2 . . ?
C2 C1 C20 119.75(17) . . ?
C2 C1 H1 120.1 . . ?
C20 C1 H1 120.1 . . ?
C1 C2 C3 120.54(17) . . ?
C1 C2 H2A 119.7 . . ?
C3 C2 H2A 119.7 . . ?
C4 C3 C2 119.15(17) . . ?
C4 C3 H3 120.4 . . ?
C2 C3 H3 120.4 . . ?
C19 C4 C3 120.15(14) . . ?
C19 C4 N1 119.66(13) . . ?
C3 C4 N1 120.19(14) . . ?
C16 C5 C6 120.87(11) . . ?
C16 C5 N1 117.44(11) . . ?
C6 C5 N1 121.69(11) . . ?
C13 C6 C5 118.27(12) . . ?
C13 C6 C7 120.55(12) . . ?
C5 C6 C7 121.05(12) . . ?
O2 C7 N2 124.00(13) . . ?
O2 C7 C6 121.02(12) . . ?
N2 C7 C6 114.95(11) . . ?
C18 C8 C9 119.70(14) . . ?
C18 C8 N2 122.54(13) . . ?
C9 C8 N2 117.75(13) . . ?
C10 C9 C8 120.03(15) . . ?
C10 C9 H9 120.0 . . ?
C8 C9 H9 120.0 . . ?
C11 C10 C9 120.45(16) . . ?
C11 C10 H10 119.8 . . ?
C9 C10 H10 119.8 . . ?
C10 C11 C17 119.51(16) . . ?
C10 C11 H11 120.2 . . ?
C17 C11 H11 120.2 . . ?
O1 C12 N1 126.07(13) . . ?
O1 C12 H12 117.0 . . ?
N1 C12 H12 117.0 . . ?
C14 C13 C6 121.38(13) . . ?
C14 C13 H13 119.3 . . ?
C6 C13 H13 119.3 . . ?
C15 C14 C13 119.03(12) . . ?
C15 C14 H14 120.5 . . ?
C13 C14 H14 120.5 . . ?
C14 C15 C16 121.55(12) . . ?
C14 C15 Cl1 119.24(10) . . ?
C16 C15 Cl1 119.20(11) . . ?
C15 C16 C5 118.90(12) . . ?
C15 C16 H16 120.6 . . ?
C5 C16 H16 120.6 . . ?
C11 C17 C18 121.02(16) . . ?
C11 C17 H17 119.5 . . ?
C18 C17 H17 119.5 . . ?
C8 C18 C17 119.28(15) . . ?
C8 C18 H18 120.4 . . ?
C17 C18 H18 120.4 . . ?
C4 C19 C20 119.92(17) . . ?
C4 C19 H19 120.0 . . ?
C20 C19 H19 120.0 . . ?
C1 C20 C19 120.5(2) . . ?
C1 C20 H20 119.8 . . ?
C19 C20 H20 119.8 . . ?

loop_
_geom_bond_atom_site_label_1
_geom_bond_atom_site_label_2
_geom_bond_distance
_geom_bond_site_symmetry_2
_geom_bond_publ_flag
Cl1 C15 1.7399(14) . ?
O1 C12 1.2183(18) . ?
O2 C7 1.2185(17) . ?
N1 C12 1.3445(18) . ?
N1 C4 1.4383(17) . ?
N1 C5 1.4404(16) . ?
N2 C7 1.3527(17) . ?
N2 C8 1.4236(17) . ?
N2 H2 0.8600 . ?
C1 C2 1.368(3) . ?
C1 C20 1.369(3) . ?
C1 H1 0.9300 . ?
C2 C3 1.393(3) . ?
C2 H2A 0.9300 . ?
C3 C4 1.381(2) . ?
C3 H3 0.9300 . ?
C4 C19 1.372(2) . ?
C5 C16 1.3897(18) . ?
C5 C6 1.4007(18) . ?
C6 C13 1.3933(18) . ?
C6 C7 1.5069(18) . ?
C8 C18 1.381(2) . ?
C8 C9 1.387(2) . ?
C9 C10 1.386(2) . ?
C9 H9 0.9300 . ?
C10 C11 1.370(3) . ?
C10 H10 0.9300 . ?
C11 C17 1.374(3) . ?
C11 H11 0.9300 . ?
C12 H12 0.9300 . ?
C13 C14 1.3813(19) . ?
C13 H13 0.9300 . ?
C14 C15 1.380(2) . ?
C14 H14 0.9300 . ?
C15 C16 1.3825(19) . ?
C16 H16 0.9300 . ?
C17 C18 1.391(2) . ?
C17 H17 0.9300 . ?
C18 H18 0.9300 . ?
C19 C20 1.382(2) . ?
C19 H19 0.9300 . ?
C20 H20 0.9300 . ?

loop_
_geom_torsion_atom_site_label_1
_geom_torsion_atom_site_label_2
_geom_torsion_atom_site_label_3
_geom_torsion_atom_site_label_4
_geom_torsion
_geom_torsion_site_symmetry_1
_geom_torsion_site_symmetry_2
_geom_torsion_site_symmetry_3
_geom_torsion_site_symmetry_4
_geom_torsion_publ_flag
C20 C1 C2 C3 -0.8(3) . . . . ?
C1 C2 C3 C4 1.4(3) . . . . ?
C2 C3 C4 C19 -0.6(2) . . . . ?
C2 C3 C4 N1 178.65(13) . . . . ?
C12 N1 C4 C19 122.34(16) . . . . ?
C5 N1 C4 C19 -51.69(19) . . . . ?
C12 N1 C4 C3 -56.9(2) . . . . ?
C5 N1 C4 C3 129.04(14) . . . . ?
C12 N1 C5 C16 121.39(15) . . . . ?
C4 N1 C5 C16 -64.60(17) . . . . ?
C12 N1 C5 C6 -57.96(19) . . . . ?
C4 N1 C5 C6 116.05(14) . . . . ?
C16 C5 C6 C13 -0.46(19) . . . . ?
N1 C5 C6 C13 178.87(12) . . . . ?
C16 C5 C6 C7 175.30(12) . . . . ?
N1 C5 C6 C7 -5.37(19) . . . . ?
C8 N2 C7 O2 -3.4(2) . . . . ?
C8 N2 C7 C6 174.97(12) . . . . ?
C13 C6 C7 O2 134.92(16) . . . . ?
C5 C6 C7 O2 -40.7(2) . . . . ?
C13 C6 C7 N2 -43.46(18) . . . . ?
C5 C6 C7 N2 140.88(13) . . . . ?
C7 N2 C8 C18 38.3(2) . . . . ?
C7 N2 C8 C9 -142.47(15) . . . . ?
C18 C8 C9 C10 -0.5(2) . . . . ?
N2 C8 C9 C10 -179.70(14) . . . . ?
C8 C9 C10 C11 -0.2(2) . . . . ?
C9 C10 C11 C17 0.5(3) . . . . ?
C4 N1 C12 O1 -179.80(17) . . . . ?
C5 N1 C12 O1 -5.9(3) . . . . ?
C5 C6 C13 C14 1.08(19) . . . . ?
C7 C6 C13 C14 -174.70(12) . . . . ?
C6 C13 C14 C15 -1.0(2) . . . . ?
C13 C14 C15 C16 0.3(2) . . . . ?
C13 C14 C15 Cl1 -179.63(10) . . . . ?
C14 C15 C16 C5 0.3(2) . . . . ?
Cl1 C15 C16 C5 -179.77(10) . . . . ?
C6 C5 C16 C15 -0.23(19) . . . . ?
N1 C5 C16 C15 -179.59(12) . . . . ?
C10 C11 C17 C18 0.0(3) . . . . ?
C9 C8 C18 C17 0.9(2) . . . . ?
N2 C8 C18 C17 -179.91(15) . . . . ?
C11 C17 C18 C8 -0.6(3) . . . . ?
C3 C4 C19 C20 -0.6(2) . . . . ?
N1 C4 C19 C20 -179.92(15) . . . . ?
C2 C1 C20 C19 -0.4(3) . . . . ?
C4 C19 C20 C1 1.2(3) . . . . ?
